data_7717305
loop_
_publ_author_name
'Yeung, Jason'
'Yeganeh-Salman, Amir'
'Miao, Linkun'
'Stephan, Douglas W.'

_publ_section_title
;
 Reactions of 1,1- and 1,2-bis-boranes with a protic diamine and
 hydrazine.
;
_journal_issue 46
_journal_name_full 'Dalton transactions (Cambridge, England : 2003)'
_journal_page_first 18727
_journal_page_last 18735
_journal_paper_doi 10.1039/d4dt02704c
_journal_volume 53
_journal_year 2024
_chemical_absolute_configuration unk
_chemical_formula_moiety 'C35 H19 B2 F20 N2 Si, 1.75[CH2Cl2]'
_chemical_formula_sum 'C36.75 H22.5 B2 Cl3.5 F20 N2 Si'
_chemical_formula_weight 1045.887
_space_group_crystal_system orthorhombic
_space_group_IT_number 29
_space_group_name_Hall 'P 2c -2ac'
_space_group_name_H-M_alt 'P c a 21'
_symmetry_Int_Tables_number 29
_audit_creation_date 2024-06-07
_audit_creation_method
;
Olex2 1.5
(compiled 2024.02.16 svn.r378c4104 for OlexSys, GUI svn.r6928)
;
_audit_update_record
;
2024-09-23 deposited with the CCDC.	2024-10-25 downloaded from the CCDC.
;
_cell_angle_alpha 90
_cell_angle_beta 90
_cell_angle_gamma 90
_cell_formula_units_Z 4
_cell_length_a 14.84(2)
_cell_length_b 13.348(18)
_cell_length_c 20.36(3)
_cell_measurement_reflns_used 3422
_cell_measurement_temperature 150.02
_cell_measurement_theta_max 21.20
_cell_measurement_theta_min 2.04
_cell_volume 4033(10)
_computing_molecular_graphics 'Olex2 1.5 (Dolomanov et al., 2009)'
_computing_publication_material 'Olex2 1.5 (Dolomanov et al., 2009)'
_computing_structure_refinement 'olex2.refine 1.5 (Bourhis et al., 2015)'
_diffrn_ambient_temperature 150.02
_diffrn_measured_fraction_theta_full 0.9970
_diffrn_measured_fraction_theta_max 0.9970
_diffrn_measurement_device_type 'Bruker APEX-II CCD'
_diffrn_measurement_method '\f and \w scans'
_diffrn_radiation_monochromator graphite
_diffrn_radiation_type 'Mo K\a'
_diffrn_radiation_wavelength 0.71073
_diffrn_reflns_av_R_equivalents 0.1560
_diffrn_reflns_av_unetI/netI 0.1607
_diffrn_reflns_Laue_measured_fraction_full 0.9970
_diffrn_reflns_Laue_measured_fraction_max 0.9970
_diffrn_reflns_limit_h_max 12
_diffrn_reflns_limit_h_min -18
_diffrn_reflns_limit_k_max 16
_diffrn_reflns_limit_k_min -16
_diffrn_reflns_limit_l_max 25
_diffrn_reflns_limit_l_min -25
_diffrn_reflns_number 27007
_diffrn_reflns_point_group_measured_fraction_full 0.9913
_diffrn_reflns_point_group_measured_fraction_max 0.9913
_diffrn_reflns_theta_full 24.9998
_diffrn_reflns_theta_max 25.00
_diffrn_reflns_theta_min 2.05
_diffrn_source_current 30.0
_diffrn_source_power 1.35
_diffrn_source_voltage 45.0
_diffrn_standards_number 0
_exptl_absorpt_coefficient_mu 0.417
_exptl_absorpt_correction_type none
_exptl_crystal_colour colourless
_exptl_crystal_colour_primary colourless
_exptl_crystal_density_diffrn 1.722
_exptl_crystal_description block
_exptl_crystal_F_000 2086.428
_exptl_crystal_size_max 0.1
_exptl_crystal_size_mid 0.1
_exptl_crystal_size_min 0.1
_refine_diff_density_max 0.5122
_refine_diff_density_min -0.3978
_refine_diff_density_rms 0.0873
_refine_ls_abs_structure_details 'Hooft, R.W.W., Straver, L.H., Spek, A.L. (2010). J. Appl. Cryst., 43, 665-668.'
_refine_ls_abs_structure_Flack 0.2(3)
_refine_ls_d_res_high 0.8409
_refine_ls_d_res_low 9.9253
_refine_ls_extinction_coef 0.0034(5)
_refine_ls_extinction_expression Fc^*^=kFc[1+0.001xFc^2^\l^3^/sin(2\q)]^-1/4^
_refine_ls_goodness_of_fit_ref 0.9698
_refine_ls_hydrogen_treatment constr
_refine_ls_matrix_type full
_refine_ls_number_constraints 29
_refine_ls_number_parameters 545
_refine_ls_number_reflns 7034
_refine_ls_number_restraints 1
_refine_ls_restrained_S_all 0.9698
_refine_ls_R_factor_all 0.0964
_refine_ls_R_factor_gt 0.0581
_refine_ls_shift/su_max 0.0008
_refine_ls_shift/su_mean 0.0001
_refine_ls_structure_factor_coef Fsqd
_refine_ls_weighting_details 'w=1/[\s^2^(Fo^2^)+(0.0085P)^2^] where P=(Fo^2^+2Fc^2^)/3'
_refine_ls_weighting_scheme calc
_refine_ls_wR_factor_gt 0.1196
_refine_ls_wR_factor_ref 0.1389
_reflns_Friedel_coverage 0.985
_reflns_limit_h_max 17
_reflns_limit_h_min -17
_reflns_limit_k_max 15
_reflns_limit_k_min -15
_reflns_limit_l_max 24
_reflns_limit_l_min -24
_reflns_number_gt 4679
_reflns_number_total 7034
_reflns_threshold_expression I>=2u(I)
_cod_data_source_file d4dt02704c2.cif
_cod_data_source_block final_orthorhombic_a
_cod_depositor_comments 'Adding full bibliography for 7717302--7717308.cif.'
_cod_original_cell_volume 4035(10)
_cod_original_sg_symbol_Hall ' P 2c -2ac'
_cod_original_formula_sum 'C36.75 H22.5 B2 Cl3.5 F20 N2 Si1'
_cod_database_code 7717305
_olex2_refinement_description
;
1. Fixed Uiso
 At 1.2 times of:
  All C(H) groups, All C(H,H) groups, All N(H,H) groups
 At 1.5 times of:
  All C(H,H,H) groups
2.a Secondary CH2 refined with riding coordinates:
 N00M(H00a,H00b), N00N(H00c,H00d), C00O(H00e,H00f)
2.b Aromatic/amide H refined with riding coordinates:
 C00Z(H00Z), C014(H014), C019(H019), C01B(H01B)
2.c Idealised Me refined as rotating group:
 C00W(H00g,H00h,H00i), C01C(H01a,H01c,H01d), C01D(H01e,H01f,H01g)
;
_smtbx_masks_special_details
;
A solvent mask was calculated and 288 electrons were 
found in a volume of 860\%A^3^ in 1 void per unit cell. 
This is consistent with the presence of 
1.75[CH2Cl2] per Asymmetric Unit 
which account for 294 electrons 
per unit cell.
;
_smtbx_masks_void_probe_radius 1.2
_smtbx_masks_void_truncation_radius 1.2
_olex2_submission_special_instructions 'No special instructions were received'

loop_
_space_group_symop_id
_space_group_symop_operation_xyz
1 x,y,z
2 -x,-y,z+1/2
3 -x+1/2,y,z+1/2
4 x+1/2,-y,z

loop_
_atom_site_label
_atom_site_type_symbol
_atom_site_fract_x
_atom_site_fract_y
_atom_site_fract_z
_atom_site_U_iso_or_equiv
_atom_site_adp_type
_atom_site_occupancy
_atom_site_refinement_flags_posn
Si01 Si 0.51289(8) 0.76001(10) 0.53698(8) 0.0229(3) Uani 1.000000 .
F002 F 0.52673(17) 0.6521(2) 0.38924(14) 0.0291(7) Uani 1.000000 .
F003 F 0.37269(19) 0.9174(2) 0.40206(15) 0.0356(8) Uani 1.000000 .
F004 F 0.22797(17) 0.7711(2) 0.35845(15) 0.0325(8) Uani 1.000000 .
F005 F 0.60389(18) 0.4450(2) 0.60514(14) 0.0299(7) Uani 1.000000 .
F006 F 0.55024(17) 0.3863(2) 0.44918(16) 0.0339(8) Uani 1.000000 .
F007 F 0.32010(18) 0.5819(2) 0.66124(15) 0.0354(8) Uani 1.000000 .
F008 F 0.23233(19) 0.7391(2) 0.57608(14) 0.0334(8) Uani 1.000000 .
F009 F 0.36316(19) 0.3094(2) 0.63020(15) 0.0362(8) Uani 1.000000 .
F00A F 0.2601(2) 0.7868(3) 0.23161(15) 0.0433(9) Uani 1.000000 .
F00B F 0.5566(2) 0.6744(3) 0.26422(16) 0.0409(9) Uani 1.000000 .
F00C F 0.3866(2) 0.6368(3) 0.77568(15) 0.0430(9) Uani 1.000000 .
F00D F 0.6660(2) 0.4941(3) 0.72107(18) 0.0467(9) Uani 1.000000 .
F00E F 0.4094(2) 0.1171(2) 0.61834(17) 0.0482(10) Uani 1.000000 .
F00F F 0.42589(19) 0.7397(3) 0.18265(16) 0.0477(9) Uani 1.000000 .
F00G F 0.1778(2) 0.9122(3) 0.62547(17) 0.0526(10) Uani 1.000000 .
F00H F 0.3197(2) 1.0871(2) 0.45595(19) 0.0492(9) Uani 1.000000 .
F00I F 0.5197(2) 0.0576(2) 0.5201(2) 0.0547(11) Uani 1.000000 .
F00J F 0.5894(2) 0.1950(3) 0.43730(18) 0.0508(10) Uani 1.000000 .
F00K F 0.2242(2) 1.0885(3) 0.56906(18) 0.0557(11) Uani 1.000000 .
F00L F 0.5585(2) 0.5887(3) 0.80962(17) 0.0525(10) Uani 1.000000 .
N00M N 0.3126(2) 0.4728(3) 0.5492(2) 0.0217(10) Uani 1.000000 .
H00a H 0.2903(2) 0.5335(3) 0.5631(2) 0.0260(12) Uiso 1.000000 R
H00b H 0.2913(2) 0.4241(3) 0.5771(2) 0.0260(12) Uiso 1.000000 R
N00N N 0.2547(3) 0.6346(3) 0.4609(2) 0.0280(11) Uani 1.000000 .
H00c H 0.2117(3) 0.6666(3) 0.4361(2) 0.0336(13) Uiso 1.000000 R
H00d H 0.2340(3) 0.6344(3) 0.5035(2) 0.0336(13) Uiso 1.000000 R
C00O C 0.4574(3) 0.5573(4) 0.5007(3) 0.0228(12) Uani 1.000000 .
H00e H 0.4371(3) 0.5357(4) 0.4566(3) 0.0273(15) Uiso 1.000000 R
H00f H 0.5241(3) 0.5595(4) 0.5000(3) 0.0273(15) Uiso 1.000000 R
C00P C 0.3264(3) 0.7535(4) 0.2712(3) 0.0304(13) Uani 1.000000 .
C00Q C 0.4211(3) 0.6668(4) 0.5136(3) 0.0217(12) Uani 1.000000 .
C00R C 0.5437(3) 0.4881(4) 0.6471(3) 0.0219(12) Uani 1.000000 .
C00S C 0.2801(3) 0.4527(4) 0.4831(3) 0.0242(12) Uani 1.000000 .
C00T C 0.2570(3) 0.5309(4) 0.4392(3) 0.0238(12) Uani 1.000000 .
C00U C 0.5260(4) 0.5635(5) 0.7521(3) 0.0332(14) Uani 1.000000 .
C00V C 0.3749(3) 0.7118(4) 0.3822(2) 0.0214(11) Uani 1.000000 .
C00W C 0.4677(4) 0.8470(4) 0.6002(3) 0.0384(15) Uani 1.000000 .
H00g H 0.434(2) 0.9012(15) 0.5787(3) 0.058(2) Uiso 1.000000 GR
H00h H 0.4273(19) 0.8104(7) 0.6297(11) 0.058(2) Uiso 1.000000 GR
H00i H 0.5177(4) 0.875(2) 0.6256(12) 0.058(2) Uiso 1.000000 GR
C00X C 0.3116(3) 0.7429(4) 0.3356(3) 0.0246(12) Uani 1.000000 .
C00Y C 0.2278(3) 0.9148(5) 0.5699(3) 0.0303(14) Uani 1.000000 .
C00Z C 0.2542(3) 0.3345(4) 0.3957(3) 0.0336(14) Uani 1.000000 .
H00Z H 0.2536(3) 0.2673(4) 0.3802(3) 0.0403(17) Uiso 1.000000 R
C010 C 0.4543(3) 0.3586(4) 0.5408(3) 0.0243(11) Uani 1.000000 .
C011 C 0.4087(4) 0.7311(4) 0.2467(3) 0.0289(13) Uani 1.000000 .
C012 C 0.2568(3) 0.8255(4) 0.5423(3) 0.0257(12) Uani 1.000000 .
C013 C 0.4563(3) 0.5076(4) 0.6260(3) 0.0222(12) Uani 1.000000 .
C014 C 0.2774(3) 0.3554(4) 0.4599(3) 0.0302(14) Uani 1.000000 .
H014 H 0.2918(3) 0.3018(4) 0.4888(3) 0.0363(17) Uiso 1.000000 R
C015 C 0.4211(3) 0.2841(4) 0.5821(3) 0.0252(13) Uani 1.000000 .
C016 C 0.5779(3) 0.5136(4) 0.7072(3) 0.0317(14) Uani 1.000000 .
C017 C 0.4072(3) 0.5583(4) 0.6750(3) 0.0273(13) Uani 1.000000 .
C018 C 0.4396(4) 0.5862(4) 0.7336(3) 0.0325(14) Uani 1.000000 .
C019 C 0.2324(3) 0.4114(4) 0.3549(3) 0.0342(14) Uani 1.000000 .
H019 H 0.2158(3) 0.3978(4) 0.3107(3) 0.0411(17) Uiso 1.000000 R
C01A C 0.4735(4) 0.6971(4) 0.2869(3) 0.0306(13) Uani 1.000000 .
C01B C 0.2342(3) 0.5086(4) 0.3771(3) 0.0290(13) Uani 1.000000 .
H01B H 0.2189(3) 0.5613(4) 0.3478(3) 0.0348(16) Uiso 1.000000 R
C01C C 0.5610(3) 0.8334(4) 0.4678(3) 0.0332(14) Uani 1.000000 .
H01a H 0.6023(18) 0.7910(8) 0.4426(10) 0.050(2) Uiso 1.000000 GR
H01c H 0.5122(4) 0.857(2) 0.4392(10) 0.050(2) Uiso 1.000000 GR
H01d H 0.5939(19) 0.8913(14) 0.4852(3) 0.050(2) Uiso 1.000000 GR
C01D C 0.6101(3) 0.6959(4) 0.5783(3) 0.0335(14) Uani 1.000000 .
H01e H 0.5907(7) 0.670(2) 0.6211(8) 0.050(2) Uiso 1.000000 GR
H01f H 0.6308(15) 0.6401(16) 0.5509(8) 0.050(2) Uiso 1.000000 GR
H01g H 0.6594(9) 0.7439(8) 0.5844(16) 0.050(2) Uiso 1.000000 GR
C01E C 0.4563(3) 0.6867(4) 0.3525(3) 0.0254(13) Uani 1.000000 .
C01F C 0.2493(4) 1.0007(4) 0.5423(3) 0.0340(13) Uani 1.000000 .
C01G C 0.3077(3) 0.8167(4) 0.4857(3) 0.0239(12) Uani 1.000000 .
C01H C 0.5105(3) 0.3229(4) 0.4923(3) 0.0231(12) Uani 1.000000 .
C01I C 0.4430(3) 0.1850(4) 0.5778(3) 0.0340(15) Uani 1.000000 .
C01J C 0.4989(3) 0.1537(4) 0.5267(3) 0.0354(15) Uani 1.000000 .
C01K C 0.3250(3) 0.9091(4) 0.4584(3) 0.0309(13) Uani 1.000000 .
C01L C 0.2982(3) 1.0004(4) 0.4840(3) 0.0329(14) Uani 1.000000 .
C01M C 0.5326(3) 0.2241(4) 0.4850(3) 0.0350(14) Uani 1.000000 .
B01N B 0.3497(3) 0.7087(4) 0.4595(3) 0.0199(13) Uani 1.000000 .
B01O B 0.4266(4) 0.4751(5) 0.5528(3) 0.0241(14) Uani 1.000000 .

loop_
_atom_site_aniso_label
_atom_site_aniso_U_11
_atom_site_aniso_U_22
_atom_site_aniso_U_33
_atom_site_aniso_U_12
_atom_site_aniso_U_13
_atom_site_aniso_U_23
Si01 0.0228(7) 0.0166(7) 0.0294(8) 0.0007(6) -0.0032(7) 0.0007(7)
F002 0.0276(16) 0.0297(18) 0.0299(18) 0.0074(13) 0.0029(14) 0.0062(15)
F003 0.0425(18) 0.0265(18) 0.038(2) 0.0018(14) 0.0018(16) 0.0091(15)
F004 0.0231(16) 0.041(2) 0.0338(19) 0.0048(14) -0.0004(14) 0.0041(15)
F005 0.0235(15) 0.0343(18) 0.0318(18) 0.0048(13) 0.0001(13) -0.0037(15)
F006 0.0298(16) 0.0271(18) 0.045(2) -0.0005(13) 0.0132(16) 0.0057(16)
F007 0.0176(15) 0.050(2) 0.038(2) 0.0050(14) 0.0015(13) -0.0072(16)
F008 0.0375(18) 0.0336(19) 0.0292(18) 0.0055(14) 0.0114(14) 0.0036(15)
F009 0.0421(18) 0.0277(18) 0.039(2) -0.0034(14) 0.0075(16) 0.0095(15)
F00A 0.0400(19) 0.059(2) 0.030(2) 0.0064(16) -0.0123(16) 0.0087(17)
F00B 0.0349(19) 0.050(2) 0.038(2) 0.0099(16) 0.0138(15) -0.0000(16)
F00C 0.0390(19) 0.058(2) 0.032(2) 0.0010(17) 0.0106(15) -0.0154(17)
F00D 0.0312(18) 0.059(2) 0.050(2) 0.0074(16) -0.0069(16) -0.0107(19)
F00E 0.063(2) 0.0240(19) 0.058(3) -0.0062(16) 0.0013(19) 0.0146(17)
F00F 0.055(2) 0.058(2) 0.030(2) 0.0078(17) 0.0143(17) 0.0011(19)
F00G 0.058(2) 0.062(3) 0.038(2) 0.0263(18) 0.0118(18) -0.0100(19)
F00H 0.061(2) 0.0221(19) 0.064(3) -0.0001(15) -0.019(2) 0.0050(19)
F00I 0.051(2) 0.0144(17) 0.098(3) 0.0010(15) 0.006(2) -0.0027(19)
F00J 0.0368(18) 0.040(2) 0.076(3) 0.0016(15) 0.0196(19) -0.017(2)
F00K 0.073(2) 0.040(2) 0.055(2) 0.0293(18) -0.0284(19) -0.0192(18)
F00L 0.050(2) 0.077(3) 0.031(2) 0.0008(18) -0.0045(17) -0.015(2)
N00M 0.018(2) 0.020(2) 0.027(3) 0.0022(17) -0.0032(19) -0.001(2)
N00N 0.021(2) 0.023(3) 0.039(3) 0.0012(19) -0.003(2) -0.001(2)
C00O 0.018(3) 0.018(3) 0.032(3) 0.002(2) -0.005(2) 0.008(2)
C00P 0.024(3) 0.033(3) 0.034(4) -0.004(3) -0.007(3) 0.002(3)
C00Q 0.025(3) 0.013(3) 0.028(3) -0.002(2) 0.002(2) 0.009(2)
C00R 0.020(3) 0.017(3) 0.029(3) 0.006(2) 0.002(2) -0.006(2)
C00S 0.013(3) 0.027(3) 0.033(3) -0.004(2) -0.002(2) 0.009(3)
C00T 0.016(3) 0.027(3) 0.029(3) -0.002(2) 0.004(2) -0.004(2)
C00U 0.031(3) 0.048(4) 0.021(3) -0.008(3) -0.003(3) -0.004(3)
C00V 0.027(3) 0.017(3) 0.021(3) -0.002(2) -0.002(2) -0.002(2)
C00W 0.042(3) 0.029(3) 0.045(4) -0.006(3) 0.004(3) -0.012(3)
C00X 0.020(3) 0.030(3) 0.024(3) 0.004(2) 0.000(2) -0.003(3)
C00Y 0.020(3) 0.042(4) 0.028(3) 0.015(3) -0.002(2) -0.007(3)
C00Z 0.031(3) 0.030(4) 0.040(4) -0.014(2) -0.006(3) -0.009(3)
C010 0.020(3) 0.025(3) 0.028(3) -0.001(2) -0.004(3) 0.004(3)
C011 0.042(3) 0.024(3) 0.021(3) -0.000(3) 0.007(3) -0.001(3)
C012 0.025(3) 0.022(3) 0.030(3) 0.002(2) 0.003(3) -0.006(3)
C013 0.018(3) 0.020(3) 0.028(3) -0.004(2) 0.003(2) 0.003(2)
C014 0.018(3) 0.019(3) 0.053(4) -0.003(2) -0.005(3) -0.001(3)
C015 0.026(3) 0.021(3) 0.029(3) -0.001(2) -0.003(2) 0.005(2)
C016 0.022(3) 0.030(3) 0.042(4) 0.003(2) -0.007(3) 0.007(3)
C017 0.018(3) 0.032(3) 0.031(3) -0.004(2) 0.002(2) 0.001(3)
C018 0.034(3) 0.033(3) 0.030(4) 0.001(3) 0.012(3) 0.003(3)
C019 0.030(3) 0.042(4) 0.031(3) -0.010(3) 0.000(3) -0.006(3)
C01A 0.043(3) 0.025(3) 0.024(3) 0.010(3) 0.004(3) -0.011(2)
C01B 0.026(3) 0.029(3) 0.032(4) -0.003(2) -0.002(3) 0.016(3)
C01C 0.024(3) 0.029(3) 0.047(4) -0.005(2) 0.006(3) -0.002(3)
C01D 0.033(3) 0.028(3) 0.040(4) -0.011(2) -0.010(3) 0.006(3)
C01E 0.022(3) 0.017(3) 0.037(4) 0.001(2) -0.001(3) 0.006(3)
C01F 0.043(3) 0.021(3) 0.037(4) 0.018(2) -0.008(3) -0.013(3)
C01G 0.019(3) 0.018(3) 0.035(3) -0.002(2) -0.004(2) 0.001(3)
C01H 0.017(3) 0.018(3) 0.034(3) -0.003(2) -0.001(2) -0.000(2)
C01I 0.034(3) 0.018(3) 0.050(4) -0.012(3) -0.004(3) 0.009(3)
C01J 0.024(3) 0.020(3) 0.062(5) 0.007(2) -0.007(3) 0.000(3)
C01K 0.027(3) 0.037(4) 0.028(3) 0.002(2) -0.001(3) 0.005(3)
C01L 0.039(3) 0.012(3) 0.047(4) 0.007(2) -0.015(3) -0.003(3)
C01M 0.021(3) 0.032(3) 0.051(4) 0.001(2) 0.004(3) -0.014(3)
B01N 0.015(3) 0.020(3) 0.025(3) 0.002(2) 0.002(3) 0.008(3)
B01O 0.016(3) 0.025(3) 0.032(4) 0.004(2) -0.006(3) -0.001(3)

loop_
_atom_type_symbol
_atom_type_scat_dispersion_real
_atom_type_scat_dispersion_imag
_atom_type_scat_Cromer_Mann_a1
_atom_type_scat_Cromer_Mann_a2
_atom_type_scat_Cromer_Mann_a3
_atom_type_scat_Cromer_Mann_a4
_atom_type_scat_Cromer_Mann_b1
_atom_type_scat_Cromer_Mann_b2
_atom_type_scat_Cromer_Mann_b3
_atom_type_scat_Cromer_Mann_b4
_atom_type_scat_Cromer_Mann_c
_atom_type_scat_source
_atom_type_scat_dispersion_source
B 0.00156 0.00068 2.05450 1.33260 1.09790 0.70680 23.21850 1.02100 60.34980 0.14030 -0.19320 'International Tables Volume C Table 6.1.1.4 (pp. 500-502)' 'Brennan, Cowan, Rev. Sci. Instrum., 1992, 63, 850'
C 0.00313 0.00162 2.31000 1.02000 1.58860 0.86500 20.84390 10.20750 0.56870 51.65120 0.21560 'International Tables Volume C Table 6.1.1.4 (pp. 500-502)' 'Brennan, Cowan, Rev. Sci. Instrum., 1992, 63, 850'
F 0.01756 0.01033 3.53920 2.64120 1.51700 1.02430 10.28250 4.29440 0.26150 26.14760 0.27760 'International Tables Volume C Table 6.1.1.4 (pp. 500-502)' 'Brennan, Cowan, Rev. Sci. Instrum., 1992, 63, 850'
H 0.00000 0.00000 0.49300 0.32291 0.14019 0.04081 10.51090 26.12570 3.14236 57.79970 0.00304 'International Tables Volume C Table 6.1.1.4 (pp. 500-502)' 'Brennan, Cowan, Rev. Sci. Instrum., 1992, 63, 850'
N 0.00612 0.00332 12.21260 3.13220 2.01250 1.16630 0.00570 9.89330 28.99750 0.58260 -11.52900 'International Tables Volume C Table 6.1.1.4 (pp. 500-502)' 'Brennan, Cowan, Rev. Sci. Instrum., 1992, 63, 850'
Si 0.08275 0.07119 6.29150 3.03530 1.98910 1.54100 2.43860 32.33370 0.67850 81.69370 1.14070 'International Tables Volume C Table 6.1.1.4 (pp. 500-502)' 'Brennan, Cowan, Rev. Sci. Instrum., 1992, 63, 850'

loop_
_geom_angle_atom_site_label_1
_geom_angle_atom_site_label_2
_geom_angle_atom_site_label_3
_geom_angle
_geom_angle_site_symmetry_1
_geom_angle_site_symmetry_3
_geom_angle_publ_flag
C00W Si01 C00Q 108.8(2) . . ?
C01C Si01 C00Q 115.4(2) . . ?
C01C Si01 C00W 109.5(3) . . ?
C01D Si01 C00Q 111.4(2) . . ?
C01D Si01 C00W 104.6(3) . . ?
C01D Si01 C01C 106.5(2) . . ?
H00b N00M H00a 107.9 . . ?
C00S N00M H00a 109.2(3) . . ?
C00S N00M H00b 109.2(2) . . ?
B01O N00M H00a 109.2(2) . . ?
B01O N00M H00b 109.2(3) . . ?
B01O N00M C00S 112.1(4) . . ?
H00d N00N H00c 106.7 . . ?
C00T N00N H00c 107.0(3) . . ?
C00T N00N H00d 107.0(3) . . ?
B01N N00N H00c 107.0(2) . . ?
B01N N00N H00d 107.0(3) . . ?
B01N N00N C00T 121.5(4) . . ?
H00f C00O H00e 107.5 . . ?
C00Q C00O H00e 108.4(3) . . ?
C00Q C00O H00f 108.4(2) . . ?
B01O C00O H00e 108.4(3) . . ?
B01O C00O H00f 108.4(3) . . ?
B01O C00O C00Q 115.3(4) . . ?
C00X C00P F00A 120.0(5) . . ?
C011 C00P F00A 120.8(5) . . ?
C011 C00P C00X 119.1(5) . . ?
C00O C00Q Si01 113.7(3) . . ?
B01N C00Q Si01 114.2(3) . . ?
B01N C00Q C00O 115.3(4) . . ?
C013 C00R F005 119.8(4) . . ?
C016 C00R F005 114.9(4) . . ?
C016 C00R C013 125.2(5) . . ?
C00T C00S N00M 121.9(5) . . ?
C014 C00S N00M 119.9(5) . . ?
C014 C00S C00T 118.0(5) . . ?
C00S C00T N00N 121.0(5) . . ?
C01B C00T N00N 119.4(5) . . ?
C01B C00T C00S 119.5(5) . . ?
C016 C00U F00L 121.0(5) . . ?
C018 C00U F00L 122.1(5) . . ?
C018 C00U C016 116.8(5) . . ?
C01E C00V C00X 111.2(5) . . ?
B01N C00V C00X 120.8(4) . . ?
B01N C00V C01E 128.0(4) . . ?
H00g C00W Si01 109.5 . . ?
H00h C00W Si01 109.5 . . ?
H00h C00W H00g 109.5 . . ?
H00i C00W Si01 109.5 . . ?
H00i C00W H00g 109.5 . . ?
H00i C00W H00h 109.5 . . ?
C00P C00X F004 116.8(4) . . ?
C00V C00X F004 117.2(4) . . ?
C00V C00X C00P 125.8(5) . . ?
C012 C00Y F00G 119.1(5) . . ?
C01F C00Y F00G 120.8(5) . . ?
C01F C00Y C012 120.0(5) . . ?
C014 C00Z H00Z 120.5(3) . . ?
C019 C00Z H00Z 120.5(3) . . ?
C019 C00Z C014 119.0(5) . . ?
C01H C010 C015 113.6(5) . . ?
B01O C010 C015 120.2(5) . . ?
B01O C010 C01H 126.2(5) . . ?
C00P C011 F00F 121.0(5) . . ?
C01A C011 F00F 119.2(5) . . ?
C01A C011 C00P 119.8(5) . . ?
C00Y C012 F008 115.5(5) . . ?
C01G C012 F008 119.0(4) . . ?
C01G C012 C00Y 125.4(5) . . ?
C017 C013 C00R 110.7(5) . . ?
B01O C013 C00R 119.3(4) . . ?
B01O C013 C017 130.0(4) . . ?
C00Z C014 C00S 121.4(5) . . ?
H014 C014 C00S 119.3(3) . . ?
H014 C014 C00Z 119.3(3) . . ?
C010 C015 F009 119.1(5) . . ?
C01I C015 F009 116.2(5) . . ?
C01I C015 C010 124.7(5) . . ?
C00R C016 F00D 119.6(5) . . ?
C00U C016 F00D 119.7(5) . . ?
C00U C016 C00R 120.6(5) . . ?
C013 C017 F007 117.2(5) . . ?
C018 C017 F007 117.4(5) . . ?
C018 C017 C013 125.4(5) . . ?
C00U C018 F00C 118.9(5) . . ?
C017 C018 F00C 119.8(5) . . ?
C017 C018 C00U 121.3(5) . . ?
H019 C019 C00Z 119.8(3) . . ?
C01B C019 C00Z 120.5(6) . . ?
C01B C019 H019 119.8(3) . . ?
C011 C01A F00B 121.4(5) . . ?
C01E C01A F00B 118.8(5) . . ?
C01E C01A C011 119.8(5) . . ?
C019 C01B C00T 121.6(5) . . ?
H01B C01B C00T 119.2(3) . . ?
H01B C01B C019 119.2(3) . . ?
H01a C01C Si01 109.5 . . ?
H01c C01C Si01 109.5 . . ?
H01c C01C H01a 109.5 . . ?
H01d C01C Si01 109.5 . . ?
H01d C01C H01a 109.5 . . ?
H01d C01C H01c 109.5 . . ?
H01e C01D Si01 109.5 . . ?
H01f C01D Si01 109.5 . . ?
H01f C01D H01e 109.5 . . ?
H01g C01D Si01 109.5 . . ?
H01g C01D H01e 109.5 . . ?
H01g C01D H01f 109.5 . . ?
C00V C01E F002 120.6(5) . . ?
C01A C01E F002 115.2(4) . . ?
C01A C01E C00V 124.1(5) . . ?
C00Y C01F F00K 121.2(6) . . ?
C01L C01F F00K 119.5(5) . . ?
C01L C01F C00Y 119.3(5) . . ?
C01K C01G C012 111.3(5) . . ?
B01N C01G C012 123.1(4) . . ?
B01N C01G C01K 125.3(5) . . ?
C010 C01H F006 120.8(4) . . ?
C01M C01H F006 115.4(5) . . ?
C01M C01H C010 123.8(5) . . ?
C015 C01I F00E 122.3(5) . . ?
C01J C01I F00E 118.9(5) . . ?
C01J C01I C015 118.7(5) . . ?
C01I C01J F00I 120.3(5) . . ?
C01M C01J F00I 121.3(5) . . ?
C01M C01J C01I 118.4(5) . . ?
C01G C01K F003 120.8(5) . . ?
C01L C01K F003 113.5(5) . . ?
C01L C01K C01G 125.7(5) . . ?
C01F C01L F00H 119.3(5) . . ?
C01K C01L F00H 122.4(6) . . ?
C01K C01L C01F 118.2(5) . . ?
C01H C01M F00J 120.5(5) . . ?
C01J C01M F00J 118.8(5) . . ?
C01J C01M C01H 120.7(5) . . ?
C00Q B01N N00N 108.9(4) . . ?
C00V B01N N00N 102.7(4) . . ?
C00V B01N C00Q 121.1(4) . . ?
C01G B01N N00N 100.7(3) . . ?
C01G B01N C00Q 109.0(4) . . ?
C01G B01N C00V 112.2(4) . . ?
C00O B01O N00M 105.6(4) . . ?
C010 B01O N00M 103.2(4) . . ?
C010 B01O C00O 119.0(5) . . ?
C013 B01O N00M 108.5(4) . . ?
C013 B01O C00O 110.6(4) . . ?
C013 B01O C010 109.1(4) . . ?

loop_
_geom_bond_atom_site_label_1
_geom_bond_atom_site_label_2
_geom_bond_distance
_geom_bond_site_symmetry_2
_geom_bond_publ_flag
Si01 C00Q 1.906(5) . ?
Si01 C00W 1.859(6) . ?
Si01 C01C 1.858(6) . ?
Si01 C01D 1.876(5) . ?
F002 C01E 1.366(6) . ?
F003 C01K 1.353(6) . ?
F004 C00X 1.378(5) . ?
F005 C00R 1.363(5) . ?
F006 C01H 1.355(6) . ?
F007 C017 1.359(6) . ?
F008 C012 1.391(6) . ?
F009 C015 1.347(6) . ?
F00A C00P 1.349(6) . ?
F00B C01A 1.353(6) . ?
F00C C018 1.345(6) . ?
F00D C016 1.363(6) . ?
F00E C01I 1.323(6) . ?
F00F C011 1.335(6) . ?
F00G C00Y 1.353(6) . ?
F00H C01L 1.329(6) . ?
F00I C01J 1.326(6) . ?
F00J C01M 1.345(6) . ?
F00K C01F 1.346(6) . ?
F00L C00U 1.310(7) . ?
N00M H00a 0.9200 . ?
N00M H00b 0.9200 . ?
N00M C00S 1.454(7) . ?
N00M B01O 1.695(6) . ?
N00N H00c 0.9200 . ?
N00N H00d 0.9200 . ?
N00N C00T 1.454(7) . ?
N00N B01N 1.723(7) . ?
C00O H00e 0.9900 . ?
C00O H00f 0.9900 . ?
C00O C00Q 1.580(7) . ?
C00O B01O 1.594(8) . ?
C00P C00X 1.337(7) . ?
C00P C011 1.352(7) . ?
C00Q B01N 1.628(8) . ?
C00R C013 1.391(6) . ?
C00R C016 1.369(8) . ?
C00S C00T 1.416(7) . ?
C00S C014 1.383(7) . ?
C00T C01B 1.342(8) . ?
C00U C016 1.368(8) . ?
C00U C018 1.372(8) . ?
C00V C00X 1.398(7) . ?
C00V C01E 1.391(7) . ?
C00V B01N 1.619(8) . ?
C00W H00g 0.9800 . ?
C00W H00h 0.9800 . ?
C00W H00i 0.9800 . ?
C00Y C012 1.387(7) . ?
C00Y C01F 1.317(8) . ?
C00Z H00Z 0.9500 . ?
C00Z C014 1.380(8) . ?
C00Z C019 1.360(8) . ?
C010 C015 1.392(7) . ?
C010 C01H 1.378(7) . ?
C010 B01O 1.627(8) . ?
C011 C01A 1.342(8) . ?
C012 C01G 1.383(7) . ?
C013 C017 1.410(8) . ?
C013 B01O 1.612(8) . ?
C014 H014 0.9500 . ?
C015 C01I 1.364(8) . ?
C017 C018 1.339(8) . ?
C019 H019 0.9500 . ?
C019 C01B 1.375(8) . ?
C01A C01E 1.367(8) . ?
C01B H01B 0.9500 . ?
C01C H01a 0.9800 . ?
C01C H01c 0.9800 . ?
C01C H01d 0.9800 . ?
C01D H01e 0.9800 . ?
C01D H01f 0.9800 . ?
C01D H01g 0.9800 . ?
C01F C01L 1.391(8) . ?
C01G C01K 1.377(7) . ?
C01G B01N 1.659(8) . ?
C01H C01M 1.366(7) . ?
C01I C01J 1.396(8) . ?
C01J C01M 1.362(8) . ?
C01K C01L 1.384(8) . ?

loop_
_geom_torsion_atom_site_label_1
_geom_torsion_atom_site_label_2
_geom_torsion_atom_site_label_3
_geom_torsion_atom_site_label_4
_geom_torsion
_geom_torsion_site_symmetry_1
_geom_torsion_site_symmetry_2
_geom_torsion_site_symmetry_3
_geom_torsion_site_symmetry_4
_geom_torsion_publ_flag
Si01 C00Q C00O B01O 112.5(4) . . . . ?
Si01 C00Q B01N N00N -162.6(3) . . . . ?
Si01 C00Q B01N C00V 78.9(4) . . . . ?
Si01 C00Q B01N C01G -53.6(4) . . . . ?
F002 C01E C00V C00X -178.5(5) . . . . ?
F002 C01E C00V B01N 1.8(6) . . . . ?
F002 C01E C01A F00B -0.8(5) . . . . ?
F002 C01E C01A C011 -179.7(5) . . . . ?
F003 C01K C01G C012 -179.0(5) . . . . ?
F003 C01K C01G B01N 6.7(6) . . . . ?
F003 C01K C01L F00H -1.5(5) . . . . ?
F003 C01K C01L C01F -179.5(4) . . . . ?
F004 C00X C00P F00A -2.4(5) . . . . ?
F004 C00X C00P C011 177.1(5) . . . . ?
F004 C00X C00V C01E -179.3(4) . . . . ?
F004 C00X C00V B01N 0.3(6) . . . . ?
F005 C00R C013 C017 -175.9(5) . . . . ?
F005 C00R C013 B01O 2.2(6) . . . . ?
F005 C00R C016 F00D -0.8(5) . . . . ?
F005 C00R C016 C00U 175.6(5) . . . . ?
F006 C01H C010 C015 -178.3(5) . . . . ?
F006 C01H C010 B01O 1.1(6) . . . . ?
F006 C01H C01M F00J -0.6(5) . . . . ?
F006 C01H C01M C01J 178.0(4) . . . . ?
F007 C017 C013 C00R -179.7(5) . . . . ?
F007 C017 C013 B01O 2.5(6) . . . . ?
F007 C017 C018 F00C -0.9(5) . . . . ?
F007 C017 C018 C00U 178.5(5) . . . . ?
F008 C012 C00Y F00G -1.0(5) . . . . ?
F008 C012 C00Y C01F 178.6(4) . . . . ?
F008 C012 C01G C01K 179.4(5) . . . . ?
F008 C012 C01G B01N -6.1(6) . . . . ?
F009 C015 C010 C01H -178.0(4) . . . . ?
F009 C015 C010 B01O 2.6(5) . . . . ?
F009 C015 C01I F00E 0.3(5) . . . . ?
F009 C015 C01I C01J 176.6(4) . . . . ?
F00A C00P C00X C00V -178.2(5) . . . . ?
F00A C00P C011 F00F -1.2(6) . . . . ?
F00A C00P C011 C01A -179.4(5) . . . . ?
F00B C01A C011 F00F 2.1(6) . . . . ?
F00B C01A C011 C00P -179.7(5) . . . . ?
F00B C01A C01E C00V 177.0(4) . . . . ?
F00C C018 C00U F00L 0.5(6) . . . . ?
F00C C018 C00U C016 -178.8(5) . . . . ?
F00C C018 C017 C013 178.2(5) . . . . ?
F00D C016 C00R C013 -177.2(4) . . . . ?
F00D C016 C00U F00L -3.3(6) . . . . ?
F00D C016 C00U C018 176.1(5) . . . . ?
F00E C01I C015 C010 -179.9(5) . . . . ?
F00E C01I C01J F00I -1.8(6) . . . . ?
F00E C01I C01J C01M 179.5(5) . . . . ?
F00F C011 C00P C00X 179.3(5) . . . . ?
F00F C011 C01A C01E -179.1(5) . . . . ?
F00G C00Y C012 C01G 179.6(4) . . . . ?
F00G C00Y C01F F00K 1.6(6) . . . . ?
F00G C00Y C01F C01L -177.9(5) . . . . ?
F00H C01L C01F F00K 0.3(5) . . . . ?
F00H C01L C01F C00Y 179.8(5) . . . . ?
F00H C01L C01K C01G 177.9(5) . . . . ?
F00I C01J C01I C015 -178.2(5) . . . . ?
F00I C01J C01M F00J -1.5(6) . . . . ?
F00I C01J C01M C01H 179.9(5) . . . . ?
F00J C01M C01H C010 -178.6(5) . . . . ?
F00J C01M C01J C01I 177.3(5) . . . . ?
F00K C01F C00Y C012 -178.0(5) . . . . ?
F00K C01F C01L C01K 178.4(5) . . . . ?
F00L C00U C016 C00R -179.6(5) . . . . ?
F00L C00U C018 C017 -178.9(5) . . . . ?
N00M C00S C00T N00N -7.4(5) . . . . ?
N00M C00S C00T C01B 174.8(4) . . . . ?
N00M C00S C014 C00Z -174.4(4) . . . . ?
N00M B01O C00O C00Q 60.2(4) . . . . ?
N00M B01O C010 C015 -57.3(5) . . . . ?
N00M B01O C010 C01H 123.4(4) . . . . ?
N00M B01O C013 C00R 161.9(4) . . . . ?
N00M B01O C013 C017 -20.4(6) . . . . ?
N00N C00T C00S C014 177.4(4) . . . . ?
N00N C00T C01B C019 -177.8(5) . . . . ?
N00N B01N C00Q C00O 63.1(4) . . . . ?
N00N B01N C00V C00X 55.0(4) . . . . ?
N00N B01N C00V C01E -125.3(4) . . . . ?
N00N B01N C01G C012 51.4(5) . . . . ?
N00N B01N C01G C01K -135.0(4) . . . . ?
C00O C00Q B01N C00V -55.4(4) . . . . ?
C00O C00Q B01N C01G 172.1(4) . . . . ?
C00O B01O C010 C015 -173.8(4) . . . . ?
C00O B01O C010 C01H 6.9(6) . . . . ?
C00O B01O C013 C00R -82.6(5) . . . . ?
C00O B01O C013 C017 95.1(5) . . . . ?
C00P C00X C00V C01E -3.5(7) . . . . ?
C00P C00X C00V B01N 176.2(5) . . . . ?
C00P C011 C01A C01E -0.8(6) . . . . ?
C00Q B01N C00V C00X 176.6(5) . . . . ?
C00Q B01N C00V C01E -3.8(6) . . . . ?
C00Q B01N C01G C012 -63.1(5) . . . . ?
C00Q B01N C01G C01K 110.6(4) . . . . ?
C00R C013 C017 C018 1.2(5) . . . . ?
C00R C013 B01O C010 50.2(5) . . . . ?
C00R C016 C00U C018 -0.2(6) . . . . ?
C00S C00T C01B C019 0.1(6) . . . . ?
C00S C014 C00Z C019 -0.9(5) . . . . ?
C00T C01B C019 C00Z -0.2(6) . . . . ?
C00U C018 C017 C013 -2.4(7) . . . . ?
C00V C01E C01A C011 -1.8(6) . . . . ?
C00V B01N C01G C012 159.9(4) . . . . ?
C00V B01N C01G C01K -26.4(5) . . . . ?
C00Y C012 C01G C01K -1.3(6) . . . . ?
C00Y C012 C01G B01N 173.2(5) . . . . ?
C00Y C01F C01L C01K -2.1(6) . . . . ?
C010 C015 C01I C01J -3.6(6) . . . . ?
C010 C01H C01M C01J 0.0(6) . . . . ?
C010 B01O C013 C017 -132.2(4) . . . . ?
C012 C01G C01K C01L 1.7(5) . . . . ?
C015 C01I C01J C01M 3.0(6) . . . . ?
C01F C01L C01K C01G -0.1(6) . . . . ?
C01H C01M C01J C01I -1.3(6) . . . . ?

loop_
_smtbx_masks_void_nr
_smtbx_masks_void_average_x
_smtbx_masks_void_average_y
_smtbx_masks_void_average_z
_smtbx_masks_void_volume
_smtbx_masks_void_count_electrons
_smtbx_masks_void_content
1 -0.943 0.000 0.276 429.6 143.5 '3.5 CH2Cl2'
2 -0.262 0.000 0.776 429.6 143.5 '3.5 CH2Cl2'
